data_7240855
loop_
_publ_author_name
'Kappler-Gratias, Sandrine'
'Bucher, L\'eo'
'Desbois, Nicolas'
'Rousselin, Yoann'
'Bystricky, Kerstin'
'Gros, Claude P.'
'Gallardo, Franck'

_publ_section_title
;
 A3- and A2B-fluorocorroles: synthesis, X-ray characterization and
 antiviral activity evaluation against human cytomegalovirus infection
;
_journal_name_full 'RSC Medicinal Chemistry'
_journal_paper_doi 10.1039/D0MD00127A
_journal_year 2020
_chemical_formula_moiety 'C39 H17 F12 Mn N4 O, C2 H6 O'
_chemical_formula_sum 'C41 H23 F12 Mn N4 O2'
_chemical_formula_weight 886.57
_space_group_crystal_system triclinic
_space_group_IT_number 2
_space_group_name_Hall '-P 1'
_space_group_name_H-M_alt 'P -1'
_atom_sites_solution_hydrogens geom
_atom_sites_solution_primary dual
_audit_creation_date 2018-10-10
_audit_creation_method
;
Olex2 1.2
(compiled May 18 2018 14:05:52 for OlexSys, GUI svn.r5506)
;
_audit_update_record
;
2019-04-16 deposited with the CCDC.	2020-07-13 downloaded from the CCDC.
;
_cell_angle_alpha 95.3050(16)
_cell_angle_beta 90.3264(16)
_cell_angle_gamma 97.8043(17)
_cell_formula_units_Z 4
_cell_length_a 7.5565(3)
_cell_length_b 17.8342(7)
_cell_length_c 26.0523(10)
_cell_measurement_reflns_used 9726
_cell_measurement_temperature 100(1)
_cell_measurement_theta_max 66.67
_cell_measurement_theta_min 3.17
_cell_volume 3462.9(2)
_computing_cell_refinement 'SAINT V8.38A (Bruker, 2016)'
_computing_data_collection 'APEX3 (Bruker, 2015)'
_computing_data_reduction 'SAINT V8.38A (Bruker, 2016)'
_computing_molecular_graphics 'Olex2 (Dolomanov et al., 2009)'
_computing_publication_material 'Olex2 (Dolomanov et al., 2009)'
_computing_structure_refinement 'ShelXL (Sheldrick, 2015)'
_computing_structure_solution 'ShelXT (Sheldrick, 2015)'
_diffrn_ambient_temperature 100(1)
_diffrn_detector CMOS
_diffrn_detector_area_resol_mean '1024 x 1024'
_diffrn_detector_type 'Photon 100'
_diffrn_measured_fraction_theta_full 0.974
_diffrn_measured_fraction_theta_max 0.974
_diffrn_measurement_device '\k-geometry diffractometer'
_diffrn_measurement_device_type 'Bruker D8 Venture (Cu)'
_diffrn_measurement_method '\f and \w scans''
_diffrn_radiation_collimation 'focusing mirrors'
_diffrn_radiation_monochromator 'QUAZAR MX multilayer optics'
_diffrn_radiation_probe x-ray
_diffrn_radiation_type CuK\a
_diffrn_radiation_wavelength 1.54178
_diffrn_reflns_av_unetI/netI 0.0573
_diffrn_reflns_Laue_measured_fraction_full 0.974
_diffrn_reflns_Laue_measured_fraction_max 0.974
_diffrn_reflns_limit_h_max 8
_diffrn_reflns_limit_h_min -8
_diffrn_reflns_limit_k_max 21
_diffrn_reflns_limit_k_min -21
_diffrn_reflns_limit_l_max 30
_diffrn_reflns_limit_l_min 0
_diffrn_reflns_number 21719
_diffrn_reflns_point_group_measured_fraction_full 0.974
_diffrn_reflns_point_group_measured_fraction_max 0.974
_diffrn_reflns_theta_full 66.680
_diffrn_reflns_theta_max 66.680
_diffrn_reflns_theta_min 2.900
_diffrn_source 'sealed X-ray tube'
_diffrn_source_target Cu
_diffrn_source_type 'high brilliance microfocus sealed tube, Cu'
_diffrn_standards_number 0
_exptl_absorpt_coefficient_mu 4.109
_exptl_absorpt_correction_T_max 0.58
_exptl_absorpt_correction_T_min 0.40
_exptl_absorpt_correction_type multi-scan
_exptl_absorpt_process_details
;
 TWINABS-2012/1 (Bruker,2012) was used for absorption correction.

Final HKLF 4 output contains 46918 reflections, Rint = 0.0568
 (35482 with I > 3sig(I), Rint = 0.0531)
;
_exptl_crystal_colour 'clear dark violet'
_exptl_crystal_colour_lustre clear
_exptl_crystal_colour_modifier dark
_exptl_crystal_colour_primary violet
_exptl_crystal_density_diffrn 1.701
_exptl_crystal_description prism
_exptl_crystal_F_000 1784
_exptl_crystal_recrystallization_method 'Re-crystallisation from solvent: mixture of ethanol and ethyl acetate'
_exptl_crystal_size_max 0.5
_exptl_crystal_size_mid 0.09
_exptl_crystal_size_min 0.08
_refine_diff_density_max 0.489
_refine_diff_density_min -0.598
_refine_diff_density_rms 0.072
_refine_ls_extinction_method none
_refine_ls_goodness_of_fit_ref 1.028
_refine_ls_hydrogen_treatment constr
_refine_ls_matrix_type full
_refine_ls_number_parameters 1090
_refine_ls_number_reflns 21719
_refine_ls_number_restraints 0
_refine_ls_restrained_S_all 1.028
_refine_ls_R_factor_all 0.0629
_refine_ls_R_factor_gt 0.0523
_refine_ls_shift/su_max 0.001
_refine_ls_shift/su_mean 0.000
_refine_ls_structure_factor_coef Fsqd
_refine_ls_weighting_details 'w=1/[\s^2^(Fo^2^)+(0.0526P)^2^+3.3290P] where P=(Fo^2^+2Fc^2^)/3'
_refine_ls_weighting_scheme calc
_refine_ls_wR_factor_gt 0.1295
_refine_ls_wR_factor_ref 0.1367
_reflns_Friedel_coverage 0.000
_reflns_number_gt 18498
_reflns_number_total 21719
_reflns_threshold_expression 'I > 2\s(I)'
_cod_data_source_file d0md00127a2.cif
_cod_data_source_block Compound_15
_cod_database_code 7240855
_publcif_datablock.id {53378663-1ceb-4946-9d78-8a10e966723d}

_shelx_shelxl_version_number 2018/3
_shelx_space_group_comment
;
The symmetry employed for this shelxl refinement is uniquely defined
by the following loop, which should always be used as a source of
symmetry information in preference to the above space-group names.
They are only intended as comments.
;
_shelx_estimated_absorpt_t_max 0.735
_shelx_estimated_absorpt_t_min 0.233
_olex2_refinement_description
;
1. Twinned data refinement
 Scales: 0.7122(6)
 0.2878(6)
2. Fixed Uiso
 At 1.2 times of:
  All C(H) groups, All C(H,H) groups
 At 1.5 times of:
  All C(H,H,H) groups, All O(H) groups
3.a Secondary CH2 refined with riding coordinates:
 C39A(H39A,H39B), C39(H39C,H39D), C40A(H40A,H40B), C40(H40C,H40D)
3.b Aromatic/amide H refined with riding coordinates:
 C4A(H4A), C23(H23), C5A(H5A), C29(H29), C9(H9), C5(H5), C35A(H35A),
 C18A(H18A), C15A(H15A), C23A(H23A), C19(H19), C19A(H19A), C10A(H10A), C35(H35),
  C29A(H29A), C10(H10), C4(H4), C18(H18), C14(H14), C9A(H9A), C14A(H14A),
 C15(H15)
3.c Idealised Me refined as rotating group:
 C38A(H38A,H38B,H38C), C41(H41D,H41E,H41F), C41A(H41A,H41B,H41C), C38(H38D,
 H38E,H38F)
3.d Idealised tetrahedral OH refined as rotating group:
 O1(H1), O1A(H1A), O2A(H2A), O2(H2)
;
_olex2_diffrn_ambient_temperature_device 'Oxford Cryosystems'
_olex2_exptl_crystal_mounting_method 'The crystal was mounted on a MITIGEN holder oil'
_olex2_submission_special_instructions 'No special instructions were received'

loop_
_space_group_symop_operation_xyz
'x, y, z'
'-x, -y, -z'

loop_
_atom_site_label
_atom_site_type_symbol
_atom_site_fract_x
_atom_site_fract_y
_atom_site_fract_z
_atom_site_U_iso_or_equiv
_atom_site_adp_type
_atom_site_occupancy
_atom_site_site_symmetry_order
_atom_site_calc_flag
_atom_site_refinement_flags_posn
_atom_site_refinement_flags_adp
_atom_site_refinement_flags_occupancy
_atom_site_disorder_assembly
_atom_site_disorder_group
Mn1A Mn 0.92735(7) 0.74527(3) 0.86229(2) 0.01949(14) Uani 1 1 d . . . . .
Mn1 Mn 0.43427(7) 0.78589(3) 0.64187(2) 0.02078(14) Uani 1 1 d . . . . .
F9A F 0.5727(3) 0.46717(12) 0.79213(8) 0.0273(5) Uani 1 1 d . . . . .
F5 F -0.0516(3) 0.81857(14) 0.48089(8) 0.0342(5) Uani 1 1 d . . . . .
F12 F 0.6489(3) 1.06085(12) 0.74056(9) 0.0305(5) Uani 1 1 d . . . . .
F8A F 1.0232(3) 0.65540(13) 1.03873(8) 0.0298(5) Uani 1 1 d . . . . .
F9 F 0.0365(3) 1.03190(11) 0.69101(8) 0.0253(4) Uani 1 1 d . . . . .
F1A F 0.5317(3) 0.99674(12) 0.89935(8) 0.0280(5) Uani 1 1 d . . . . .
F10 F 0.0087(3) 1.16623(12) 0.74158(9) 0.0315(5) Uani 1 1 d . . . . .
F4A F 1.1576(3) 1.03913(12) 0.87754(9) 0.0311(5) Uani 1 1 d . . . . .
F6A F 0.3667(3) 0.66970(13) 1.11891(8) 0.0316(5) Uani 1 1 d . . . . .
F12A F 1.2008(3) 0.48508(13) 0.77884(9) 0.0315(5) Uani 1 1 d . . . . .
F2 F 0.0238(3) 0.34715(13) 0.60455(10) 0.0396(6) Uani 1 1 d . . . . .
F2A F 0.5217(3) 1.14592(12) 0.89871(9) 0.0321(5) Uani 1 1 d . . . . .
F6 F -0.0927(3) 0.84149(14) 0.38152(9) 0.0349(5) Uani 1 1 d . . . . .
F7A F 0.9602(3) 0.61951(14) 1.13431(9) 0.0379(6) Uani 1 1 d . . . . .
F1 F 0.0654(3) 0.49843(13) 0.60735(9) 0.0337(5) Uani 1 1 d . . . . .
F11A F 1.1648(3) 0.34567(13) 0.73005(9) 0.0364(5) Uani 1 1 d . . . . .
F4 F 0.6899(3) 0.50463(13) 0.62862(10) 0.0350(5) Uani 1 1 d . . . . .
F8 F 0.5648(3) 0.81211(14) 0.45562(8) 0.0329(5) Uani 1 1 d . . . . .
F5A F 0.4287(3) 0.70719(12) 1.02290(8) 0.0285(5) Uani 1 1 d . . . . .
F3 F 0.6451(3) 0.35306(13) 0.62630(9) 0.0336(5) Uani 1 1 d . . . . .
F3A F 1.1450(3) 1.18727(12) 0.87737(9) 0.0316(5) Uani 1 1 d . . . . .
F7 F 0.5221(3) 0.83153(14) 0.35639(8) 0.0355(5) Uani 1 1 d . . . . .
F11 F 0.6180(3) 1.19561(12) 0.78980(9) 0.0338(5) Uani 1 1 d . . . . .
F10A F 0.5381(3) 0.32941(13) 0.74131(10) 0.0366(6) Uani 1 1 d . . . . .
O1 O 0.6919(3) 0.82683(15) 0.61352(11) 0.0312(6) Uani 1 1 d . . . . .
H1 H 0.765211 0.796407 0.605617 0.047 Uiso 1 1 calc GR . . . .
O1A O 1.1869(3) 0.76952(14) 0.89853(10) 0.0282(6) Uani 1 1 d . . . . .
H1A H 1.260731 0.738256 0.895344 0.042 Uiso 1 1 calc GR . . . .
O2A O 0.4247(4) 0.67453(16) 0.89043(11) 0.0333(6) Uani 1 1 d . . . . .
H2A H 0.506644 0.681643 0.912985 0.050 Uiso 1 1 calc GR . . . .
O2 O 0.9306(4) 0.73702(15) 0.58950(11) 0.0333(6) Uani 1 1 d . . . . .
H2 H 1.001608 0.750816 0.566399 0.050 Uiso 1 1 calc GR . . . .
N1A N 0.9403(4) 0.82894(16) 0.82119(11) 0.0229(6) Uani 1 1 d . . . . .
N3A N 0.8546(4) 0.64780(16) 0.88784(11) 0.0198(6) Uani 1 1 d . . . . .
N3 N 0.3289(4) 0.86748(17) 0.61524(11) 0.0221(6) Uani 1 1 d . . . . .
N4 N 0.4489(4) 0.84053(17) 0.70856(11) 0.0240(6) Uani 1 1 d . . . . .
N2A N 0.8180(4) 0.80444(16) 0.91624(11) 0.0206(6) Uani 1 1 d . . . . .
N2 N 0.3619(4) 0.71056(17) 0.58477(11) 0.0230(6) Uani 1 1 d . . . . .
N1 N 0.4718(4) 0.70503(17) 0.68263(11) 0.0244(6) Uani 1 1 d . . . . .
N4A N 0.9676(4) 0.69409(17) 0.79636(11) 0.0231(6) Uani 1 1 d . . . . .
C3 C 0.3594(5) 0.6323(2) 0.58201(14) 0.0230(7) Uani 1 1 d . . . . .
C21A C 0.6867(5) 1.0426(2) 0.89422(14) 0.0237(7) Uani 1 1 d . . . . .
C34A C 0.5302(5) 0.6656(2) 1.09941(14) 0.0257(8) Uani 1 1 d . . . . .
C13A C 0.9561(5) 0.6192(2) 0.77811(14) 0.0229(7) Uani 1 1 d . . . . .
C31A C 1.0343(5) 0.4481(2) 0.76917(14) 0.0234(7) Uani 1 1 d . . . . .
C32 C 0.2589(5) 0.81639(19) 0.47184(13) 0.0216(7) Uani 1 1 d . . . . .
C36A C 0.8250(5) 0.6391(2) 1.10666(14) 0.0270(8) Uani 1 1 d . . . . .
C37A C 0.8580(5) 0.6580(2) 1.05727(14) 0.0241(8) Uani 1 1 d . . . . .
C4A C 0.7631(5) 0.9042(2) 0.97202(14) 0.0232(7) Uani 1 1 d . . . . .
H4A H 0.748313 0.954146 0.985688 0.028 Uiso 1 1 calc R . . . .
C27A C 0.7221(5) 0.4385(2) 0.77677(14) 0.0225(7) Uani 1 1 d . . . . .
C7 C 0.2862(5) 0.8040(2) 0.52703(13) 0.0219(7) Uani 1 1 d . . . . .
C26A C 0.8882(5) 0.4820(2) 0.78648(13) 0.0202(7) Uani 1 1 d . . . . .
C33 C 0.0929(5) 0.8239(2) 0.45077(14) 0.0256(8) Uani 1 1 d . . . . .
C6 C 0.3121(5) 0.7298(2) 0.53726(13) 0.0230(7) Uani 1 1 d . . . . .
C24A C 0.9906(5) 1.1409(2) 0.88307(14) 0.0251(8) Uani 1 1 d . . . . .
C11 C 0.3227(5) 0.9402(2) 0.63937(14) 0.0225(7) Uani 1 1 d . . . . .
C23 C 0.3338(5) 0.3465(2) 0.61482(14) 0.0274(8) Uani 1 1 d . . . . .
H23 H 0.318530 0.292593 0.613910 0.033 Uiso 1 1 calc R . . . .
C8 C 0.2898(5) 0.8679(2) 0.56355(13) 0.0223(7) Uani 1 1 d . . . . .
C32A C 0.7271(5) 0.68151(19) 1.02697(13) 0.0210(7) Uani 1 1 d . . . . .
C5A C 0.7396(5) 0.8411(2) 0.99791(14) 0.0230(7) Uani 1 1 d . . . . .
H5A H 0.705904 0.839311 1.032907 0.028 Uiso 1 1 calc R . . . .
C17A C 0.9766(5) 0.8149(2) 0.76983(13) 0.0240(7) Uani 1 1 d . . . . .
C30A C 1.0161(5) 0.3760(2) 0.74399(14) 0.0268(8) Uani 1 1 d . . . . .
C16A C 0.9927(5) 0.7381(2) 0.75578(14) 0.0243(7) Uani 1 1 d . . . . .
C29 C 0.3120(5) 1.1840(2) 0.76702(14) 0.0262(8) Uani 1 1 d . . . . .
H29 H 0.301351 1.232244 0.784514 0.031 Uiso 1 1 calc R . . . .
C28A C 0.7037(5) 0.3673(2) 0.75080(15) 0.0266(8) Uani 1 1 d . . . . .
C27 C 0.1831(5) 1.0705(2) 0.71536(13) 0.0226(7) Uani 1 1 d . . . . .
C37 C 0.3999(5) 0.8198(2) 0.43834(14) 0.0249(8) Uani 1 1 d . . . . .
C9 C 0.2569(5) 0.9433(2) 0.55460(14) 0.0249(8) Uani 1 1 d . . . . .
H9 H 0.226775 0.959756 0.522427 0.030 Uiso 1 1 calc R . . . .
C3A C 0.8139(4) 0.88235(19) 0.92055(14) 0.0217(7) Uani 1 1 d . . . . .
C20 C 0.3790(5) 0.5074(2) 0.61750(14) 0.0237(8) Uani 1 1 d . . . . .
C25A C 0.9977(5) 1.0639(2) 0.88291(14) 0.0250(8) Uani 1 1 d . . . . .
C33A C 0.5632(5) 0.68519(19) 1.04971(14) 0.0234(7) Uani 1 1 d . . . . .
C28 C 0.1690(5) 1.1404(2) 0.74139(14) 0.0251(8) Uani 1 1 d . . . . .
C5 C 0.2820(5) 0.6617(2) 0.50294(14) 0.0251(8) Uani 1 1 d . . . . .
H5 H 0.249540 0.658267 0.467435 0.030 Uiso 1 1 calc R . . . .
C35A C 0.6610(5) 0.6420(2) 1.12867(14) 0.0269(8) Uani 1 1 d . . . . .
H35A H 0.638794 0.628389 1.162663 0.032 Uiso 1 1 calc R . . . .
C26 C 0.3427(5) 1.0395(2) 0.71526(13) 0.0236(7) Uani 1 1 d . . . . .
C16 C 0.4840(5) 0.8012(2) 0.74958(14) 0.0251(8) Uani 1 1 d . . . . .
C18A C 0.9685(5) 0.8829(2) 0.74617(14) 0.0263(8) Uani 1 1 d . . . . .
H18A H 0.987410 0.889886 0.710815 0.032 Uiso 1 1 calc R . . . .
C1A C 0.9081(5) 0.90205(19) 0.83125(14) 0.0227(7) Uani 1 1 d . . . . .
C21 C 0.2122(5) 0.4639(2) 0.61120(14) 0.0261(8) Uani 1 1 d . . . . .
C1 C 0.4539(5) 0.6279(2) 0.67291(14) 0.0238(7) Uani 1 1 d . . . . .
C11A C 0.8575(4) 0.57565(19) 0.86254(13) 0.0203(7) Uani 1 1 d . . . . .
C12 C 0.3611(5) 0.9615(2) 0.69210(14) 0.0235(7) Uani 1 1 d . . . . .
C36 C 0.3786(5) 0.8306(2) 0.38708(14) 0.0272(8) Uani 1 1 d . . . . .
C13 C 0.4140(5) 0.9114(2) 0.72625(14) 0.0236(7) Uani 1 1 d . . . . .
C2 C 0.4013(5) 0.5926(2) 0.62351(14) 0.0241(7) Uani 1 1 d . . . . .
C7A C 0.7676(4) 0.7011(2) 0.97339(13) 0.0215(7) Uani 1 1 d . . . . .
C12A C 0.9055(5) 0.5617(2) 0.81067(13) 0.0219(7) Uani 1 1 d . . . . .
C20A C 0.8450(5) 1.0122(2) 0.88770(13) 0.0220(7) Uani 1 1 d . . . . .
C34 C 0.0728(5) 0.8356(2) 0.39954(14) 0.0260(8) Uani 1 1 d . . . . .
C22 C 0.1905(5) 0.3858(2) 0.60996(15) 0.0279(8) Uani 1 1 d . . . . .
C31 C 0.4866(5) 1.0845(2) 0.74095(14) 0.0247(8) Uani 1 1 d . . . . .
C17 C 0.4980(5) 0.7242(2) 0.73492(14) 0.0264(8) Uani 1 1 d . . . . .
C15A C 1.0088(5) 0.6894(2) 0.71010(14) 0.0267(8) Uani 1 1 d . . . . .
H15A H 1.030789 0.704609 0.676450 0.032 Uiso 1 1 calc R . . . .
C22A C 0.6799(5) 1.1199(2) 0.89402(14) 0.0245(8) Uani 1 1 d . . . . .
C23A C 0.8326(5) 1.1703(2) 0.88854(14) 0.0262(8) Uani 1 1 d . . . . .
H23A H 0.828401 1.223317 0.888551 0.031 Uiso 1 1 calc R . . . .
C24 C 0.4996(5) 0.3888(2) 0.62104(14) 0.0271(8) Uani 1 1 d . . . . .
C8A C 0.7988(4) 0.6395(2) 0.93764(13) 0.0208(7) Uani 1 1 d . . . . .
C19 C 0.4817(5) 0.5975(2) 0.72060(15) 0.0273(8) Uani 1 1 d . . . . .
H19 H 0.481698 0.545267 0.725158 0.033 Uiso 1 1 calc R . . . .
C19A C 0.9280(5) 0.9368(2) 0.78395(14) 0.0242(8) Uani 1 1 d . . . . .
H19A H 0.915576 0.988091 0.779384 0.029 Uiso 1 1 calc R . . . .
C39A C 1.2778(5) 0.8433(2) 0.91829(15) 0.0291(8) Uani 1 1 d . . . . .
H39A H 1.233153 0.883080 0.899641 0.035 Uiso 1 1 calc R . . . .
H39B H 1.407385 0.845354 0.911949 0.035 Uiso 1 1 calc R . . . .
C10A C 0.8050(5) 0.5217(2) 0.89832(14) 0.0229(7) Uani 1 1 d . . . . .
H10A H 0.795638 0.467997 0.891500 0.027 Uiso 1 1 calc R . . . .
C35 C 0.2146(5) 0.8400(2) 0.36713(14) 0.0268(8) Uani 1 1 d . . . . .
H35 H 0.200633 0.849299 0.332103 0.032 Uiso 1 1 calc R . . . .
C6A C 0.7741(5) 0.7776(2) 0.96353(13) 0.0222(7) Uani 1 1 d . . . . .
C2A C 0.8549(5) 0.9290(2) 0.88031(14) 0.0226(7) Uani 1 1 d . . . . .
C39 C 0.7838(5) 0.9037(2) 0.61835(15) 0.0304(8) Uani 1 1 d . . . . .
H39C H 0.912811 0.902602 0.624397 0.036 Uiso 1 1 calc R . . . .
H39D H 0.738092 0.932421 0.648616 0.036 Uiso 1 1 calc R . . . .
C29A C 0.8504(5) 0.3344(2) 0.73405(15) 0.0282(8) Uani 1 1 d . . . . .
H29A H 0.837676 0.284948 0.716325 0.034 Uiso 1 1 calc R . . . .
C38A C 1.2493(5) 0.8592(2) 0.97485(15) 0.0338(9) Uani 1 1 d . . . . .
H38A H 1.121527 0.859190 0.981089 0.051 Uiso 1 1 calc GR . . . .
H38B H 1.314565 0.908998 0.987083 0.051 Uiso 1 1 calc GR . . . .
H38C H 1.293123 0.819826 0.993395 0.051 Uiso 1 1 calc GR . . . .
C10 C 0.2769(5) 0.9868(2) 0.60083(14) 0.0237(7) Uani 1 1 d . . . . .
H10 H 0.262880 1.039065 0.606389 0.028 Uiso 1 1 calc R . . . .
C4 C 0.3083(5) 0.6024(2) 0.53048(14) 0.0256(8) Uani 1 1 d . . . . .
H4 H 0.294854 0.550330 0.517588 0.031 Uiso 1 1 calc R . . . .
C18 C 0.5085(5) 0.6564(2) 0.75870(15) 0.0276(8) Uani 1 1 d . . . . .
H18 H 0.529920 0.652575 0.794272 0.033 Uiso 1 1 calc R . . . .
C30 C 0.4723(5) 1.1545(2) 0.76625(14) 0.0270(8) Uani 1 1 d . . . . .
C25 C 0.5225(5) 0.4668(2) 0.62229(14) 0.0260(8) Uani 1 1 d . . . . .
C41 C 0.7893(7) 0.6400(3) 0.52501(19) 0.0540(13) Uani 1 1 d . . . . .
H41D H 0.884265 0.651127 0.500255 0.081 Uiso 1 1 calc GR . . . .
H41E H 0.694356 0.671065 0.519901 0.081 Uiso 1 1 calc GR . . . .
H41F H 0.740201 0.586031 0.519692 0.081 Uiso 1 1 calc GR . . . .
C40A C 0.3504(6) 0.5957(2) 0.88492(16) 0.0348(9) Uani 1 1 d . . . . .
H40A H 0.444628 0.564845 0.873262 0.042 Uiso 1 1 calc R . . . .
H40B H 0.254796 0.587606 0.858056 0.042 Uiso 1 1 calc R . . . .
C14 C 0.4331(5) 0.9177(2) 0.78118(14) 0.0260(8) Uani 1 1 d . . . . .
H14 H 0.418400 0.961189 0.803898 0.031 Uiso 1 1 calc R . . . .
C41A C 0.2750(6) 0.5691(2) 0.93414(17) 0.0393(10) Uani 1 1 d . . . . .
H41A H 0.218170 0.516270 0.927869 0.059 Uiso 1 1 calc GR . . . .
H41B H 0.186075 0.601224 0.946828 0.059 Uiso 1 1 calc GR . . . .
H41C H 0.371334 0.572473 0.959932 0.059 Uiso 1 1 calc GR . . . .
C9A C 0.7703(5) 0.5602(2) 0.94432(14) 0.0235(7) Uani 1 1 d . . . . .
H9A H 0.733894 0.538112 0.975053 0.028 Uiso 1 1 calc R . . . .
C14A C 0.9865(5) 0.6162(2) 0.72400(14) 0.0255(8) Uani 1 1 d . . . . .
H14A H 0.990492 0.571460 0.701474 0.031 Uiso 1 1 calc R . . . .
C40 C 0.8644(6) 0.6579(2) 0.57879(16) 0.0354(9) Uani 1 1 d . . . . .
H40C H 0.770164 0.643295 0.603637 0.042 Uiso 1 1 calc R . . . .
H40D H 0.962662 0.627526 0.583472 0.042 Uiso 1 1 calc R . . . .
C38 C 0.7594(6) 0.9438(2) 0.57114(16) 0.0348(9) Uani 1 1 d . . . . .
H38D H 0.804933 0.915714 0.541092 0.052 Uiso 1 1 calc GR . . . .
H38E H 0.825176 0.995342 0.575834 0.052 Uiso 1 1 calc GR . . . .
H38F H 0.632110 0.946661 0.565704 0.052 Uiso 1 1 calc GR . . . .
C15 C 0.4764(5) 0.8501(2) 0.79542(14) 0.0267(8) Uani 1 1 d . . . . .
H15 H 0.497369 0.838268 0.829556 0.032 Uiso 1 1 calc R . . . .

loop_
_atom_site_aniso_label
_atom_site_aniso_U_11
_atom_site_aniso_U_22
_atom_site_aniso_U_33
_atom_site_aniso_U_23
_atom_site_aniso_U_13
_atom_site_aniso_U_12
Mn1A 0.0216(3) 0.0200(3) 0.0170(3) 0.0011(2) 0.0014(2) 0.0033(2)
Mn1 0.0224(3) 0.0229(3) 0.0174(3) 0.0017(2) 0.0000(2) 0.0044(2)
F9A 0.0190(10) 0.0286(11) 0.0346(12) 0.0022(9) 0.0027(9) 0.0049(8)
F5 0.0237(11) 0.0514(14) 0.0289(12) 0.0066(10) 0.0027(9) 0.0084(10)
F12 0.0222(11) 0.0336(12) 0.0356(12) 0.0019(9) -0.0017(9) 0.0045(9)
F8A 0.0229(11) 0.0436(13) 0.0252(11) 0.0038(9) 0.0025(9) 0.0124(9)
F9 0.0235(10) 0.0253(10) 0.0262(11) 0.0001(8) -0.0019(8) 0.0016(8)
F1A 0.0219(10) 0.0286(11) 0.0324(12) 0.0007(9) 0.0024(9) 0.0014(9)
F10 0.0267(11) 0.0326(12) 0.0359(12) -0.0022(9) -0.0013(9) 0.0105(9)
F4A 0.0208(10) 0.0276(11) 0.0453(13) 0.0012(9) 0.0025(9) 0.0060(9)
F6A 0.0280(11) 0.0354(12) 0.0320(12) 0.0033(9) 0.0132(9) 0.0054(9)
F12A 0.0201(11) 0.0329(12) 0.0399(13) -0.0024(10) 0.0012(9) 0.0019(9)
F2 0.0308(12) 0.0297(12) 0.0556(16) 0.0014(11) -0.0049(11) -0.0032(10)
F2A 0.0263(11) 0.0332(12) 0.0389(13) 0.0020(10) 0.0050(10) 0.0120(9)
F6 0.0281(12) 0.0449(13) 0.0330(13) 0.0078(10) -0.0068(10) 0.0078(10)
F7A 0.0416(14) 0.0526(15) 0.0245(12) 0.0093(10) -0.0016(10) 0.0209(11)
F1 0.0245(11) 0.0310(12) 0.0464(14) 0.0027(10) -0.0030(10) 0.0066(9)
F11A 0.0322(12) 0.0352(12) 0.0429(14) -0.0042(10) 0.0082(10) 0.0142(10)
F4 0.0243(11) 0.0313(12) 0.0499(14) 0.0055(10) -0.0015(10) 0.0046(9)
F8 0.0228(11) 0.0508(14) 0.0272(12) 0.0066(10) 0.0014(9) 0.0101(10)
F5A 0.0231(11) 0.0357(12) 0.0280(11) 0.0040(9) 0.0010(9) 0.0074(9)
F3 0.0337(12) 0.0316(12) 0.0385(13) 0.0036(10) -0.0010(10) 0.0150(10)
F3A 0.0278(11) 0.0256(11) 0.0396(13) 0.0012(9) 0.0032(10) -0.0020(9)
F7 0.0346(12) 0.0485(14) 0.0250(12) 0.0064(10) 0.0082(10) 0.0092(10)
F11 0.0323(12) 0.0314(12) 0.0348(12) -0.0011(10) -0.0115(10) -0.0024(9)
F10A 0.0272(12) 0.0311(12) 0.0481(14) -0.0009(10) -0.0064(10) -0.0049(9)
O1 0.0250(13) 0.0281(14) 0.0398(16) -0.0006(12) 0.0051(12) 0.0037(11)
O1A 0.0226(13) 0.0274(13) 0.0339(15) -0.0029(11) -0.0030(11) 0.0048(10)
O2A 0.0261(14) 0.0378(15) 0.0362(16) 0.0010(12) -0.0055(12) 0.0066(12)
O2 0.0279(14) 0.0342(15) 0.0386(16) 0.0039(12) 0.0081(12) 0.0067(12)
N1A 0.0287(16) 0.0227(15) 0.0181(15) 0.0024(11) 0.0014(12) 0.0051(12)
N3A 0.0203(14) 0.0210(14) 0.0178(14) 0.0007(11) 0.0015(11) 0.0027(11)
N3 0.0235(15) 0.0249(15) 0.0180(15) 0.0013(12) 0.0015(12) 0.0043(12)
N4 0.0256(16) 0.0269(15) 0.0205(15) 0.0031(12) 0.0000(12) 0.0066(12)
N2A 0.0214(15) 0.0217(14) 0.0191(15) 0.0030(11) 0.0010(12) 0.0035(11)
N2 0.0211(15) 0.0260(15) 0.0225(15) 0.0020(12) 0.0004(12) 0.0052(12)
N1 0.0254(16) 0.0270(15) 0.0213(15) 0.0025(12) 0.0002(12) 0.0053(12)
N4A 0.0251(15) 0.0249(15) 0.0189(15) 0.0006(12) 0.0002(12) 0.0030(12)
C3 0.0201(17) 0.0251(18) 0.0235(18) -0.0014(14) 0.0022(14) 0.0043(14)
C21A 0.0239(18) 0.0264(18) 0.0196(18) 0.0015(14) -0.0006(14) -0.0010(15)
C34A 0.0261(19) 0.0225(17) 0.027(2) -0.0009(15) 0.0094(15) 0.0009(15)
C13A 0.0215(18) 0.0242(18) 0.0225(18) -0.0019(14) 0.0001(14) 0.0036(14)
C31A 0.0196(18) 0.0271(18) 0.0226(18) 0.0025(14) -0.0012(14) -0.0002(14)
C32 0.0238(18) 0.0221(17) 0.0193(18) 0.0008(13) 0.0005(14) 0.0050(14)
C36A 0.034(2) 0.0261(18) 0.0221(19) 0.0015(15) -0.0006(16) 0.0099(16)
C37A 0.0230(18) 0.0266(18) 0.0227(19) 0.0000(14) 0.0036(15) 0.0048(14)
C4A 0.0219(17) 0.0244(17) 0.0237(18) -0.0001(14) -0.0009(14) 0.0061(14)
C27A 0.0196(17) 0.0272(18) 0.0216(18) 0.0040(14) 0.0015(14) 0.0056(14)
C7 0.0192(17) 0.0263(18) 0.0204(18) 0.0016(14) 0.0019(14) 0.0036(14)
C26A 0.0219(17) 0.0228(17) 0.0162(17) 0.0025(13) 0.0002(14) 0.0032(14)
C33 0.0249(19) 0.0282(18) 0.0242(19) 0.0025(15) 0.0038(15) 0.0054(15)
C6 0.0189(17) 0.0298(19) 0.0203(18) 0.0020(14) 0.0015(14) 0.0038(14)
C24A 0.0240(19) 0.0251(18) 0.0246(19) 0.0006(15) 0.0004(15) -0.0014(15)
C11 0.0192(17) 0.0238(17) 0.0236(18) -0.0001(14) 0.0024(14) 0.0015(14)
C23 0.036(2) 0.0227(18) 0.0243(19) 0.0017(15) 0.0014(16) 0.0058(16)
C8 0.0192(17) 0.0267(18) 0.0215(18) 0.0043(14) -0.0010(14) 0.0041(14)
C32A 0.0226(18) 0.0204(17) 0.0195(18) 0.0004(13) 0.0013(14) 0.0024(14)
C5A 0.0217(18) 0.0266(18) 0.0201(18) -0.0009(14) -0.0015(14) 0.0032(14)
C17A 0.0251(18) 0.0285(18) 0.0179(17) 0.0015(14) 0.0017(14) 0.0027(15)
C30A 0.030(2) 0.0274(19) 0.0243(19) -0.0001(15) 0.0039(15) 0.0114(16)
C16A 0.0226(18) 0.0270(18) 0.0224(18) 0.0019(14) 0.0011(14) 0.0008(14)
C29 0.033(2) 0.0222(17) 0.0236(19) 0.0006(14) 0.0003(16) 0.0049(15)
C28A 0.0246(19) 0.0261(19) 0.027(2) 0.0018(15) -0.0055(15) -0.0020(15)
C27 0.0224(18) 0.0253(17) 0.0189(17) 0.0020(14) -0.0037(14) -0.0009(14)
C37 0.0249(19) 0.0288(19) 0.0214(18) 0.0024(15) -0.0012(15) 0.0055(15)
C9 0.0243(18) 0.0293(19) 0.0217(18) 0.0030(15) 0.0001(14) 0.0053(15)
C3A 0.0169(16) 0.0238(17) 0.0243(18) 0.0001(14) -0.0008(14) 0.0043(13)
C20 0.0249(19) 0.0258(18) 0.0205(18) 0.0011(14) -0.0001(14) 0.0049(15)
C25A 0.0222(18) 0.0277(19) 0.0252(19) -0.0011(15) -0.0010(15) 0.0061(15)
C33A 0.0228(18) 0.0218(17) 0.0248(19) -0.0012(14) -0.0016(15) 0.0025(14)
C28 0.0250(19) 0.0270(18) 0.0248(19) 0.0044(15) 0.0036(15) 0.0074(15)
C5 0.0268(19) 0.0296(19) 0.0187(18) -0.0002(14) -0.0008(14) 0.0046(15)
C35A 0.037(2) 0.0247(18) 0.0198(18) 0.0017(14) 0.0057(16) 0.0058(16)
C26 0.0271(19) 0.0242(18) 0.0195(18) 0.0034(14) 0.0003(15) 0.0029(15)
C16 0.0219(18) 0.0314(19) 0.0222(19) 0.0032(15) 0.0015(14) 0.0039(15)
C18A 0.0284(19) 0.0298(19) 0.0200(18) 0.0038(15) 0.0001(15) 0.0008(15)
C1A 0.0211(17) 0.0216(17) 0.0249(19) 0.0026(14) -0.0005(14) 0.0015(14)
C21 0.0263(19) 0.0281(19) 0.0250(19) 0.0009(15) 0.0003(15) 0.0092(15)
C1 0.0219(18) 0.0254(18) 0.0248(19) 0.0037(14) 0.0023(14) 0.0044(14)
C11A 0.0178(16) 0.0212(16) 0.0221(18) 0.0005(13) -0.0006(14) 0.0047(13)
C12 0.0198(17) 0.0267(18) 0.0233(19) 0.0016(14) 0.0021(14) 0.0017(14)
C36 0.029(2) 0.0276(19) 0.0239(19) 0.0014(15) 0.0054(16) 0.0026(15)
C13 0.0203(17) 0.0272(18) 0.0231(18) -0.0012(14) -0.0006(14) 0.0043(14)
C2 0.0211(18) 0.0268(18) 0.0250(19) 0.0023(14) 0.0027(14) 0.0049(14)
C7A 0.0154(16) 0.0272(18) 0.0212(18) 0.0008(14) 0.0007(13) 0.0013(13)
C12A 0.0197(17) 0.0256(18) 0.0208(18) 0.0004(14) 0.0010(14) 0.0054(14)
C20A 0.0227(18) 0.0236(18) 0.0191(18) 0.0003(14) -0.0010(14) 0.0024(14)
C34 0.029(2) 0.0262(18) 0.0230(19) 0.0014(15) -0.0053(15) 0.0038(15)
C22 0.027(2) 0.0271(19) 0.028(2) 0.0014(15) -0.0012(16) -0.0019(15)
C31 0.0246(19) 0.0295(19) 0.0219(18) 0.0062(15) 0.0009(15) 0.0082(15)
C17 0.0251(19) 0.034(2) 0.0197(18) 0.0040(15) -0.0019(14) 0.0037(15)
C15A 0.0265(19) 0.033(2) 0.0206(18) 0.0035(15) 0.0040(15) 0.0020(15)
C22A 0.0240(18) 0.0286(19) 0.0222(18) -0.0007(14) 0.0013(14) 0.0103(15)
C23A 0.033(2) 0.0223(18) 0.0235(19) -0.0007(14) 0.0007(16) 0.0052(15)
C24 0.032(2) 0.0275(19) 0.0243(19) 0.0021(15) 0.0016(16) 0.0127(16)
C8A 0.0170(16) 0.0260(18) 0.0197(17) 0.0040(14) -0.0012(13) 0.0030(13)
C19 0.0260(19) 0.0271(19) 0.030(2) 0.0068(15) 0.0030(16) 0.0071(15)
C19A 0.0244(18) 0.0237(17) 0.0248(19) 0.0045(14) -0.0015(15) 0.0026(14)
C39A 0.0252(19) 0.031(2) 0.029(2) -0.0004(16) -0.0029(16) -0.0011(16)
C10A 0.0206(17) 0.0220(17) 0.0261(19) 0.0017(14) -0.0013(14) 0.0039(14)
C35 0.037(2) 0.0243(18) 0.0187(18) 0.0014(14) -0.0022(16) 0.0046(16)
C6A 0.0197(17) 0.0277(18) 0.0188(17) 0.0001(14) 0.0007(14) 0.0028(14)
C2A 0.0207(17) 0.0228(17) 0.0236(19) -0.0004(14) -0.0034(14) 0.0022(14)
C39 0.0253(19) 0.032(2) 0.032(2) -0.0020(16) 0.0010(16) -0.0003(16)
C29A 0.034(2) 0.0249(19) 0.0243(19) -0.0024(15) -0.0021(16) 0.0041(16)
C38A 0.032(2) 0.041(2) 0.029(2) -0.0023(17) -0.0023(17) 0.0080(18)
C10 0.0244(18) 0.0244(17) 0.0228(18) 0.0019(14) 0.0008(14) 0.0051(14)
C4 0.0248(19) 0.0262(18) 0.0258(19) -0.0003(15) 0.0002(15) 0.0048(15)
C18 0.0277(19) 0.033(2) 0.0236(19) 0.0071(15) 0.0003(15) 0.0054(16)
C30 0.028(2) 0.0286(19) 0.0226(19) 0.0017(15) -0.0064(15) -0.0008(15)
C25 0.0246(19) 0.0278(19) 0.0247(19) 0.0035(15) -0.0001(15) 0.0002(15)
C41 0.037(3) 0.074(4) 0.046(3) -0.011(3) 0.001(2) -0.001(2)
C40A 0.031(2) 0.037(2) 0.035(2) -0.0080(18) -0.0034(17) 0.0092(17)
C14 0.0256(19) 0.0316(19) 0.0200(18) -0.0016(15) -0.0003(15) 0.0041(15)
C41A 0.033(2) 0.035(2) 0.047(3) -0.0018(19) -0.0028(19) 0.0008(18)
C9A 0.0249(18) 0.0255(18) 0.0212(18) 0.0037(14) 0.0015(14) 0.0054(14)
C14A 0.0271(19) 0.0277(18) 0.0206(18) -0.0024(14) 0.0029(15) 0.0035(15)
C40 0.034(2) 0.033(2) 0.039(2) 0.0010(17) 0.0045(18) 0.0031(17)
C38 0.032(2) 0.035(2) 0.039(2) 0.0070(18) 0.0025(18) 0.0056(17)
C15 0.0276(19) 0.035(2) 0.0178(18) 0.0017(15) -0.0012(15) 0.0042(16)

loop_
_atom_type_symbol
_atom_type_description
_atom_type_scat_dispersion_real
_atom_type_scat_dispersion_imag
_atom_type_scat_source
C C 0.0181 0.0091 'International Tables Vol C Tables 4.2.6.8 and 6.1.1.4'
H H 0.0000 0.0000 'International Tables Vol C Tables 4.2.6.8 and 6.1.1.4'
F F 0.0727 0.0534 'International Tables Vol C Tables 4.2.6.8 and 6.1.1.4'
Mn Mn -0.5299 2.8052 'International Tables Vol C Tables 4.2.6.8 and 6.1.1.4'
N N 0.0311 0.0180 'International Tables Vol C Tables 4.2.6.8 and 6.1.1.4'
O O 0.0492 0.0322 'International Tables Vol C Tables 4.2.6.8 and 6.1.1.4'

loop_
_geom_angle_atom_site_label_1
_geom_angle_atom_site_label_2
_geom_angle_atom_site_label_3
_geom_angle
_geom_angle_site_symmetry_1
_geom_angle_site_symmetry_3
_geom_angle_publ_flag
N1A Mn1A O1A 99.19(12) . . ?
N1A Mn1A N3A 161.57(13) . . ?
N1A Mn1A N2A 89.27(12) . . ?
N1A Mn1A N4A 80.44(12) . . ?
N3A Mn1A O1A 98.13(11) . . ?
N3A Mn1A N2A 96.03(12) . . ?
N2A Mn1A O1A 93.16(11) . . ?
N4A Mn1A O1A 104.51(12) . . ?
N4A Mn1A N3A 89.17(12) . . ?
N4A Mn1A N2A 160.71(13) . . ?
N3 Mn1 O1 91.82(12) . . ?
N3 Mn1 N2 96.45(13) . . ?
N4 Mn1 O1 99.78(12) . . ?
N4 Mn1 N3 89.30(12) . . ?
N4 Mn1 N2 161.95(13) . . ?
N4 Mn1 N1 80.75(13) . . ?
N2 Mn1 O1 97.13(12) . . ?
N1 Mn1 O1 105.69(12) . . ?
N1 Mn1 N3 161.04(13) . . ?
N1 Mn1 N2 88.67(13) . . ?
Mn1 O1 H1 120.1 . . ?
C39 O1 Mn1 128.2(2) . . ?
C39 O1 H1 109.5 . . ?
Mn1A O1A H1A 121.5 . . ?
C39A O1A Mn1A 127.0(2) . . ?
C39A O1A H1A 109.5 . . ?
C40A O2A H2A 109.5 . . ?
C40 O2 H2 109.5 . . ?
C17A N1A Mn1A 117.1(2) . . ?
C1A N1A Mn1A 132.8(2) . . ?
C1A N1A C17A 109.9(3) . . ?
C11A N3A Mn1A 128.3(2) . . ?
C8A N3A Mn1A 123.3(2) . . ?
C8A N3A C11A 108.3(3) . . ?
C11 N3 Mn1 127.5(2) . . ?
C8 N3 Mn1 122.1(2) . . ?
C8 N3 C11 108.5(3) . . ?
C16 N4 Mn1 117.0(2) . . ?
C13 N4 Mn1 133.1(2) . . ?
C13 N4 C16 109.6(3) . . ?
C3A N2A Mn1A 127.1(2) . . ?
C3A N2A C6A 108.4(3) . . ?
C6A N2A Mn1A 122.5(2) . . ?
C3 N2 Mn1 128.8(2) . . ?
C6 N2 Mn1 122.4(2) . . ?
C6 N2 C3 108.7(3) . . ?
C1 N1 Mn1 133.6(3) . . ?
C1 N1 C17 109.1(3) . . ?
C17 N1 Mn1 116.5(2) . . ?
C13A N4A Mn1A 133.5(3) . . ?
C13A N4A C16A 109.1(3) . . ?
C16A N4A Mn1A 116.9(2) . . ?
N2 C3 C2 124.3(3) . . ?
N2 C3 C4 107.5(3) . . ?
C2 C3 C4 128.2(3) . . ?
F1A C21A C20A 120.3(3) . . ?
F1A C21A C22A 117.8(3) . . ?
C20A C21A C22A 121.9(3) . . ?
F6A C34A C33A 118.8(3) . . ?
F6A C34A C35A 120.0(3) . . ?
C35A C34A C33A 121.2(3) . . ?
N4A C13A C12A 120.6(3) . . ?
N4A C13A C14A 107.4(3) . . ?
C12A C13A C14A 131.7(3) . . ?
F12A C31A C26A 119.6(3) . . ?
F12A C31A C30A 118.2(3) . . ?
C30A C31A C26A 122.1(3) . . ?
C33 C32 C7 123.1(3) . . ?
C37 C32 C7 120.7(3) . . ?
C37 C32 C33 116.1(3) . . ?
F7A C36A C37A 118.4(3) . . ?
F7A C36A C35A 119.8(3) . . ?
C35A C36A C37A 121.8(4) . . ?
F8A C37A C36A 118.4(3) . . ?
F8A C37A C32A 119.8(3) . . ?
C36A C37A C32A 121.8(3) . . ?
C5A C4A H4A 125.9 . . ?
C5A C4A C3A 108.1(3) . . ?
C3A C4A H4A 125.9 . . ?
F9A C27A C26A 119.7(3) . . ?
F9A C27A C28A 118.2(3) . . ?
C28A C27A C26A 122.1(3) . . ?
C6 C7 C32 116.4(3) . . ?
C8 C7 C32 117.1(3) . . ?
C8 C7 C6 126.5(3) . . ?
C31A C26A C27A 115.7(3) . . ?
C31A C26A C12A 122.5(3) . . ?
C27A C26A C12A 121.6(3) . . ?
F5 C33 C32 119.3(3) . . ?
F5 C33 C34 119.2(3) . . ?
C34 C33 C32 121.5(3) . . ?
N2 C6 C7 124.2(3) . . ?
N2 C6 C5 107.9(3) . . ?
C7 C6 C5 127.8(3) . . ?
F3A C24A C25A 118.1(3) . . ?
F3A C24A C23A 120.2(3) . . ?
C23A C24A C25A 121.7(3) . . ?
N3 C11 C12 124.2(3) . . ?
N3 C11 C10 107.6(3) . . ?
C12 C11 C10 128.2(3) . . ?
C22 C23 H23 121.6 . . ?
C24 C23 H23 121.6 . . ?
C24 C23 C22 116.8(3) . . ?
N3 C8 C7 124.1(3) . . ?
N3 C8 C9 108.1(3) . . ?
C7 C8 C9 127.7(3) . . ?
C37A C32A C7A 120.2(3) . . ?
C33A C32A C37A 116.0(3) . . ?
C33A C32A C7A 123.8(3) . . ?
C4A C5A H5A 125.8 . . ?
C4A C5A C6A 108.4(3) . . ?
C6A C5A H5A 125.8 . . ?
N1A C17A C16A 112.7(3) . . ?
N1A C17A C18A 107.7(3) . . ?
C16A C17A C18A 139.2(3) . . ?
F11A C30A C31A 118.7(3) . . ?
F11A C30A C29A 120.0(3) . . ?
C29A C30A C31A 121.2(3) . . ?
N4A C16A C17A 112.8(3) . . ?
N4A C16A C15A 108.3(3) . . ?
C17A C16A C15A 138.4(4) . . ?
C28 C29 H29 121.4 . . ?
C28 C29 C30 117.1(3) . . ?
C30 C29 H29 121.4 . . ?
F10A C28A C27A 118.9(3) . . ?
F10A C28A C29A 119.8(3) . . ?
C27A C28A C29A 121.3(3) . . ?
F9 C27 C28 118.0(3) . . ?
F9 C27 C26 120.5(3) . . ?
C28 C27 C26 121.4(3) . . ?
F8 C37 C32 119.8(3) . . ?
F8 C37 C36 118.1(3) . . ?
C36 C37 C32 122.1(3) . . ?
C8 C9 H9 126.2 . . ?
C10 C9 C8 107.5(3) . . ?
C10 C9 H9 126.2 . . ?
N2A C3A C4A 107.6(3) . . ?
N2A C3A C2A 124.2(3) . . ?
C2A C3A C4A 128.1(3) . . ?
C21 C20 C2 122.0(3) . . ?
C21 C20 C25 115.6(3) . . ?
C25 C20 C2 122.1(3) . . ?
F4A C25A C24A 118.4(3) . . ?
F4A C25A C20A 119.9(3) . . ?
C24A C25A C20A 121.7(3) . . ?
F5A C33A C34A 118.2(3) . . ?
F5A C33A C32A 119.8(3) . . ?
C32A C33A C34A 122.0(3) . . ?
F10 C28 C29 119.4(3) . . ?
F10 C28 C27 118.6(3) . . ?
C29 C28 C27 122.0(3) . . ?
C6 C5 H5 126.2 . . ?
C4 C5 C6 107.7(3) . . ?
C4 C5 H5 126.2 . . ?
C34A C35A H35A 121.4 . . ?
C36A C35A C34A 117.2(3) . . ?
C36A C35A H35A 121.4 . . ?
C27 C26 C12 123.7(3) . . ?
C31 C26 C27 115.9(3) . . ?
C31 C26 C12 120.4(3) . . ?
N4 C16 C17 112.9(3) . . ?
N4 C16 C15 108.0(3) . . ?
C17 C16 C15 138.7(4) . . ?
C17A C18A H18A 126.4 . . ?
C19A C18A C17A 107.3(3) . . ?
C19A C18A H18A 126.4 . . ?
N1A C1A C19A 107.2(3) . . ?
N1A C1A C2A 121.0(3) . . ?
C2A C1A C19A 131.7(3) . . ?
F1 C21 C20 119.7(3) . . ?
F1 C21 C22 118.3(3) . . ?
C22 C21 C20 122.0(3) . . ?
N1 C1 C2 120.7(3) . . ?
N1 C1 C19 107.3(3) . . ?
C2 C1 C19 131.8(3) . . ?
N3A C11A C12A 124.4(3) . . ?
N3A C11A C10A 107.6(3) . . ?
C12A C11A C10A 128.0(3) . . ?
C11 C12 C26 120.7(3) . . ?
C11 C12 C13 123.3(3) . . ?
C13 C12 C26 116.0(3) . . ?
F7 C36 C37 118.7(3) . . ?
F7 C36 C35 120.2(3) . . ?
C35 C36 C37 121.1(4) . . ?
N4 C13 C12 121.0(3) . . ?
N4 C13 C14 107.1(3) . . ?
C12 C13 C14 131.8(3) . . ?
C3 C2 C20 119.8(3) . . ?
C3 C2 C1 123.7(3) . . ?
C1 C2 C20 116.4(3) . . ?
C8A C7A C32A 115.6(3) . . ?
C6A C7A C32A 117.7(3) . . ?
C6A C7A C8A 126.7(3) . . ?
C13A C12A C26A 116.4(3) . . ?
C13A C12A C11A 123.9(3) . . ?
C11A C12A C26A 119.5(3) . . ?
C21A C20A C25A 116.2(3) . . ?
C21A C20A C2A 123.6(3) . . ?
C25A C20A C2A 119.9(3) . . ?
F6 C34 C33 118.4(3) . . ?
F6 C34 C35 120.1(3) . . ?
C35 C34 C33 121.5(4) . . ?
F2 C22 C23 119.4(3) . . ?
F2 C22 C21 118.9(3) . . ?
C21 C22 C23 121.7(4) . . ?
F12 C31 C26 120.0(3) . . ?
F12 C31 C30 117.5(3) . . ?
C30 C31 C26 122.4(3) . . ?
N1 C17 C16 112.8(3) . . ?
N1 C17 C18 108.0(3) . . ?
C16 C17 C18 138.6(4) . . ?
C16A C15A H15A 126.6 . . ?
C14A C15A C16A 106.8(3) . . ?
C14A C15A H15A 126.6 . . ?
F2A C22A C21A 119.3(3) . . ?
F2A C22A C23A 119.5(3) . . ?
C23A C22A C21A 121.1(3) . . ?
C24A C23A C22A 117.3(3) . . ?
C24A C23A H23A 121.3 . . ?
C22A C23A H23A 121.3 . . ?
F3 C24 C23 119.3(3) . . ?
F3 C24 C25 118.9(3) . . ?
C23 C24 C25 121.8(3) . . ?
N3A C8A C7A 123.8(3) . . ?
N3A C8A C9A 108.1(3) . . ?
C7A C8A C9A 128.0(3) . . ?
C1 C19 H19 125.8 . . ?
C18 C19 C1 108.4(3) . . ?
C18 C19 H19 125.8 . . ?
C18A C19A C1A 107.9(3) . . ?
C18A C19A H19A 126.0 . . ?
C1A C19A H19A 126.0 . . ?
O1A C39A H39A 109.3 . . ?
O1A C39A H39B 109.3 . . ?
O1A C39A C38A 111.6(3) . . ?
H39A C39A H39B 108.0 . . ?
C38A C39A H39A 109.3 . . ?
C38A C39A H39B 109.3 . . ?
C11A C10A H10A 125.8 . . ?
C9A C10A C11A 108.4(3) . . ?
C9A C10A H10A 125.8 . . ?
C36 C35 H35 121.2 . . ?
C34 C35 C36 117.6(3) . . ?
C34 C35 H35 121.2 . . ?
N2A C6A C5A 107.5(3) . . ?
N2A C6A C7A 123.9(3) . . ?
C7A C6A C5A 128.6(3) . . ?
C3A C2A C20A 121.1(3) . . ?
C1A C2A C3A 123.6(3) . . ?
C1A C2A C20A 115.3(3) . . ?
O1 C39 H39C 109.2 . . ?
O1 C39 H39D 109.2 . . ?
O1 C39 C38 112.2(3) . . ?
H39C C39 H39D 107.9 . . ?
C38 C39 H39C 109.2 . . ?
C38 C39 H39D 109.2 . . ?
C30A C29A C28A 117.5(3) . . ?
C30A C29A H29A 121.3 . . ?
C28A C29A H29A 121.3 . . ?
C39A C38A H38A 109.5 . . ?
C39A C38A H38B 109.5 . . ?
C39A C38A H38C 109.5 . . ?
H38A C38A H38B 109.5 . . ?
H38A C38A H38C 109.5 . . ?
H38B C38A H38C 109.5 . . ?
C11 C10 H10 125.8 . . ?
C9 C10 C11 108.3(3) . . ?
C9 C10 H10 125.8 . . ?
C3 C4 H4 125.9 . . ?
C5 C4 C3 108.2(3) . . ?
C5 C4 H4 125.9 . . ?
C17 C18 H18 126.5 . . ?
C19 C18 C17 107.0(3) . . ?
C19 C18 H18 126.5 . . ?
F11 C30 C29 119.6(3) . . ?
F11 C30 C31 119.3(3) . . ?
C31 C30 C29 121.1(3) . . ?
F4 C25 C20 119.6(3) . . ?
F4 C25 C24 118.4(3) . . ?
C24 C25 C20 122.0(3) . . ?
H41D C41 H41E 109.5 . . ?
H41D C41 H41F 109.5 . . ?
H41E C41 H41F 109.5 . . ?
C40 C41 H41D 109.5 . . ?
C40 C41 H41E 109.5 . . ?
C40 C41 H41F 109.5 . . ?
O2A C40A H40A 109.1 . . ?
O2A C40A H40B 109.1 . . ?
O2A C40A C41A 112.5(3) . . ?
H40A C40A H40B 107.8 . . ?
C41A C40A H40A 109.1 . . ?
C41A C40A H40B 109.1 . . ?
C13 C14 H14 125.9 . . ?
C15 C14 C13 108.1(3) . . ?
C15 C14 H14 125.9 . . ?
C40A C41A H41A 109.5 . . ?
C40A C41A H41B 109.5 . . ?
C40A C41A H41C 109.5 . . ?
H41A C41A H41B 109.5 . . ?
H41A C41A H41C 109.5 . . ?
H41B C41A H41C 109.5 . . ?
C8A C9A H9A 126.2 . . ?
C10A C9A C8A 107.5(3) . . ?
C10A C9A H9A 126.2 . . ?
C13A C14A H14A 125.9 . . ?
C15A C14A C13A 108.1(3) . . ?
C15A C14A H14A 125.9 . . ?
O2 C40 C41 111.9(4) . . ?
O2 C40 H40C 109.2 . . ?
O2 C40 H40D 109.2 . . ?
C41 C40 H40C 109.2 . . ?
C41 C40 H40D 109.2 . . ?
H40C C40 H40D 107.9 . . ?
C39 C38 H38D 109.5 . . ?
C39 C38 H38E 109.5 . . ?
C39 C38 H38F 109.5 . . ?
H38D C38 H38E 109.5 . . ?
H38D C38 H38F 109.5 . . ?
H38E C38 H38F 109.5 . . ?
C16 C15 H15 126.4 . . ?
C14 C15 C16 107.2(3) . . ?
C14 C15 H15 126.4 . . ?

loop_
_geom_bond_atom_site_label_1
_geom_bond_atom_site_label_2
_geom_bond_distance
_geom_bond_site_symmetry_2
_geom_bond_publ_flag
Mn1A O1A 2.144(3) . ?
Mn1A N1A 1.908(3) . ?
Mn1A N3A 1.930(3) . ?
Mn1A N2A 1.936(3) . ?
Mn1A N4A 1.915(3) . ?
Mn1 O1 2.145(3) . ?
Mn1 N3 1.931(3) . ?
Mn1 N4 1.907(3) . ?
Mn1 N2 1.934(3) . ?
Mn1 N1 1.918(3) . ?
F9A C27A 1.349(4) . ?
F5 C33 1.347(4) . ?
F12 C31 1.350(4) . ?
F8A C37A 1.346(4) . ?
F9 C27 1.345(4) . ?
F1A C21A 1.349(4) . ?
F10 C28 1.353(4) . ?
F4A C25A 1.346(4) . ?
F6A C34A 1.348(4) . ?
F12A C31A 1.350(4) . ?
F2 C22 1.351(4) . ?
F2A C22A 1.342(4) . ?
F6 C34 1.354(4) . ?
F7A C36A 1.350(4) . ?
F1 C21 1.347(4) . ?
F11A C30A 1.349(4) . ?
F4 C25 1.352(4) . ?
F8 C37 1.352(4) . ?
F5A C33A 1.351(4) . ?
F3 C24 1.357(4) . ?
F3A C24A 1.353(4) . ?
F7 C36 1.350(4) . ?
F11 C30 1.347(4) . ?
F10A C28A 1.349(4) . ?
O1 H1 0.8400 . ?
O1 C39 1.444(5) . ?
O1A H1A 0.8400 . ?
O1A C39A 1.447(4) . ?
O2A H2A 0.8400 . ?
O2A C40A 1.435(5) . ?
O2 H2 0.8400 . ?
O2 C40 1.433(5) . ?
N1A C17A 1.374(5) . ?
N1A C1A 1.361(5) . ?
N3A C11A 1.393(4) . ?
N3A C8A 1.381(4) . ?
N3 C11 1.395(4) . ?
N3 C8 1.378(5) . ?
N4 C16 1.375(5) . ?
N4 C13 1.364(5) . ?
N2A C3A 1.388(4) . ?
N2A C6A 1.388(5) . ?
N2 C3 1.388(5) . ?
N2 C6 1.379(5) . ?
N1 C1 1.363(5) . ?
N1 C17 1.380(5) . ?
N4A C13A 1.367(5) . ?
N4A C16A 1.373(5) . ?
C3 C2 1.403(5) . ?
C3 C4 1.429(5) . ?
C21A C20A 1.383(5) . ?
C21A C22A 1.387(5) . ?
C34A C33A 1.387(5) . ?
C34A C35A 1.377(6) . ?
C13A C12A 1.406(5) . ?
C13A C14A 1.427(5) . ?
C31A C26A 1.387(5) . ?
C31A C30A 1.378(5) . ?
C32 C7 1.492(5) . ?
C32 C33 1.394(5) . ?
C32 C37 1.379(5) . ?
C36A C37A 1.375(5) . ?
C36A C35A 1.373(6) . ?
C37A C32A 1.393(5) . ?
C4A H4A 0.9500 . ?
C4A C5A 1.357(5) . ?
C4A C3A 1.431(5) . ?
C27A C26A 1.392(5) . ?
C27A C28A 1.372(5) . ?
C7 C6 1.413(5) . ?
C7 C8 1.412(5) . ?
C26A C12A 1.489(5) . ?
C33 C34 1.380(5) . ?
C6 C5 1.432(5) . ?
C24A C25A 1.380(5) . ?
C24A C23A 1.371(5) . ?
C11 C12 1.409(5) . ?
C11 C10 1.431(5) . ?
C23 H23 0.9500 . ?
C23 C22 1.380(6) . ?
C23 C24 1.372(6) . ?
C8 C9 1.439(5) . ?
C32A C33A 1.383(5) . ?
C32A C7A 1.493(5) . ?
C5A H5A 0.9500 . ?
C5A C6A 1.431(5) . ?
C17A C16A 1.407(5) . ?
C17A C18A 1.418(5) . ?
C30A C29A 1.376(6) . ?
C16A C15A 1.422(5) . ?
C29 H29 0.9500 . ?
C29 C28 1.373(5) . ?
C29 C30 1.384(5) . ?
C28A C29A 1.378(6) . ?
C27 C28 1.381(5) . ?
C27 C26 1.394(5) . ?
C37 C36 1.379(5) . ?
C9 H9 0.9500 . ?
C9 C10 1.367(5) . ?
C3A C2A 1.408(5) . ?
C20 C21 1.387(5) . ?
C20 C2 1.499(5) . ?
C20 C25 1.394(5) . ?
C25A C20A 1.389(5) . ?
C5 H5 0.9500 . ?
C5 C4 1.366(5) . ?
C35A H35A 0.9500 . ?
C26 C12 1.488(5) . ?
C26 C31 1.389(5) . ?
C16 C17 1.408(5) . ?
C16 C15 1.418(5) . ?
C18A H18A 0.9500 . ?
C18A C19A 1.377(5) . ?
C1A C19A 1.430(5) . ?
C1A C2A 1.404(5) . ?
C21 C22 1.378(5) . ?
C1 C2 1.410(5) . ?
C1 C19 1.426(5) . ?
C11A C12A 1.410(5) . ?
C11A C10A 1.421(5) . ?
C12 C13 1.411(5) . ?
C36 C35 1.378(6) . ?
C13 C14 1.430(5) . ?
C7A C8A 1.418(5) . ?
C7A C6A 1.407(5) . ?
C20A C2A 1.491(5) . ?
C34 C35 1.366(6) . ?
C31 C30 1.374(5) . ?
C17 C18 1.421(5) . ?
C15A H15A 0.9500 . ?
C15A C14A 1.376(5) . ?
C22A C23A 1.379(5) . ?
C23A H23A 0.9500 . ?
C24 C25 1.376(5) . ?
C8A C9A 1.430(5) . ?
C19 H19 0.9500 . ?
C19 C18 1.370(5) . ?
C19A H19A 0.9500 . ?
C39A H39A 0.9900 . ?
C39A H39B 0.9900 . ?
C39A C38A 1.497(5) . ?
C10A H10A 0.9500 . ?
C10A C9A 1.370(5) . ?
C35 H35 0.9500 . ?
C39 H39C 0.9900 . ?
C39 H39D 0.9900 . ?
C39 C38 1.502(6) . ?
C29A H29A 0.9500 . ?
C38A H38A 0.9800 . ?
C38A H38B 0.9800 . ?
C38A H38C 0.9800 . ?
C10 H10 0.9500 . ?
C4 H4 0.9500 . ?
C18 H18 0.9500 . ?
C41 H41D 0.9800 . ?
C41 H41E 0.9800 . ?
C41 H41F 0.9800 . ?
C41 C40 1.499(6) . ?
C40A H40A 0.9900 . ?
C40A H40B 0.9900 . ?
C40A C41A 1.497(6) . ?
C14 H14 0.9500 . ?
C14 C15 1.375(5) . ?
C41A H41A 0.9800 . ?
C41A H41B 0.9800 . ?
C41A H41C 0.9800 . ?
C9A H9A 0.9500 . ?
C14A H14A 0.9500 . ?
C40 H40C 0.9900 . ?
C40 H40D 0.9900 . ?
C38 H38D 0.9800 . ?
C38 H38E 0.9800 . ?
C38 H38F 0.9800 . ?
C15 H15 0.9500 . ?

loop_
_geom_hbond_atom_site_label_D
_geom_hbond_atom_site_label_H
_geom_hbond_atom_site_label_A
_geom_hbond_distance_DH
_geom_hbond_distance_HA
_geom_hbond_distance_DA
_geom_hbond_angle_DHA
_geom_hbond_site_symmetry_A
_geom_hbond_publ_flag
O1 H1 O2 0.84 1.77 2.612(4) 176.5 . yes
O1A H1A O2A 0.84 1.79 2.628(4) 177.5 1_655 yes

loop_
_geom_torsion_atom_site_label_1
_geom_torsion_atom_site_label_2
_geom_torsion_atom_site_label_3
_geom_torsion_atom_site_label_4
_geom_torsion
_geom_torsion_site_symmetry_1
_geom_torsion_site_symmetry_2
_geom_torsion_site_symmetry_3
_geom_torsion_site_symmetry_4
_geom_torsion_publ_flag
Mn1A O1A C39A C38A 95.2(3) . . . . ?
Mn1A N1A C17A C16A 2.0(4) . . . . ?
Mn1A N1A C17A C18A 176.3(2) . . . . ?
Mn1A N1A C1A C19A -175.9(3) . . . . ?
Mn1A N1A C1A C2A 0.5(5) . . . . ?
Mn1A N3A C11A C12A -4.5(5) . . . . ?
Mn1A N3A C11A C10A 175.3(2) . . . . ?
Mn1A N3A C8A C7A 8.1(5) . . . . ?
Mn1A N3A C8A C9A -175.1(2) . . . . ?
Mn1A N2A C3A C4A -164.9(2) . . . . ?
Mn1A N2A C3A C2A 14.7(5) . . . . ?
Mn1A N2A C6A C5A 165.7(2) . . . . ?
Mn1A N2A C6A C7A -14.2(5) . . . . ?
Mn1A N4A C13A C12A 0.0(5) . . . . ?
Mn1A N4A C13A C14A 174.7(3) . . . . ?
Mn1A N4A C16A C17A -2.6(4) . . . . ?
Mn1A N4A C16A C15A -176.3(2) . . . . ?
Mn1 O1 C39 C38 -97.2(4) . . . . ?
Mn1 N3 C11 C12 -13.7(5) . . . . ?
Mn1 N3 C11 C10 164.6(2) . . . . ?
Mn1 N3 C8 C7 13.8(5) . . . . ?
Mn1 N3 C8 C9 -165.5(2) . . . . ?
Mn1 N4 C16 C17 -1.9(4) . . . . ?
Mn1 N4 C16 C15 -175.8(2) . . . . ?
Mn1 N4 C13 C12 -2.7(5) . . . . ?
Mn1 N4 C13 C14 174.4(3) . . . . ?
Mn1 N2 C3 C2 4.2(5) . . . . ?
Mn1 N2 C3 C4 -175.6(2) . . . . ?
Mn1 N2 C6 C7 -8.6(5) . . . . ?
Mn1 N2 C6 C5 175.1(2) . . . . ?
Mn1 N1 C1 C2 1.8(5) . . . . ?
Mn1 N1 C1 C19 -173.3(3) . . . . ?
Mn1 N1 C17 C16 2.8(4) . . . . ?
Mn1 N1 C17 C18 175.3(2) . . . . ?
F9A C27A C26A C31A -179.8(3) . . . . ?
F9A C27A C26A C12A -3.8(5) . . . . ?
F9A C27A C28A F10A 0.6(5) . . . . ?
F9A C27A C28A C29A -179.9(3) . . . . ?
F5 C33 C34 F6 0.3(5) . . . . ?
F5 C33 C34 C35 -178.8(3) . . . . ?
F12 C31 C30 F11 -0.8(5) . . . . ?
F12 C31 C30 C29 177.9(3) . . . . ?
F8A C37A C32A C33A -177.7(3) . . . . ?
F8A C37A C32A C7A 2.2(5) . . . . ?
F9 C27 C28 F10 0.6(5) . . . . ?
F9 C27 C28 C29 -179.5(3) . . . . ?
F9 C27 C26 C12 -4.2(5) . . . . ?
F9 C27 C26 C31 179.1(3) . . . . ?
F1A C21A C20A C25A -179.8(3) . . . . ?
F1A C21A C20A C2A 6.7(5) . . . . ?
F1A C21A C22A F2A -0.2(5) . . . . ?
F1A C21A C22A C23A -179.5(3) . . . . ?
F4A C25A C20A C21A 178.6(3) . . . . ?
F4A C25A C20A C2A -7.6(5) . . . . ?
F6A C34A C33A F5A -0.4(5) . . . . ?
F6A C34A C33A C32A -179.2(3) . . . . ?
F6A C34A C35A C36A -179.9(3) . . . . ?
F12A C31A C26A C27A -177.3(3) . . . . ?
F12A C31A C26A C12A 6.8(5) . . . . ?
F12A C31A C30A F11A -0.1(5) . . . . ?
F12A C31A C30A C29A 178.4(3) . . . . ?
F2A C22A C23A C24A -179.0(3) . . . . ?
F6 C34 C35 C36 -177.5(3) . . . . ?
F7A C36A C37A F8A 0.6(5) . . . . ?
F7A C36A C37A C32A -177.7(3) . . . . ?
F7A C36A C35A C34A 177.3(3) . . . . ?
F1 C21 C22 F2 0.5(5) . . . . ?
F1 C21 C22 C23 -178.5(3) . . . . ?
F11A C30A C29A C28A 177.7(3) . . . . ?
F8 C37 C36 F7 1.3(5) . . . . ?
F8 C37 C36 C35 -179.0(3) . . . . ?
F3 C24 C25 F4 0.2(5) . . . . ?
F3 C24 C25 C20 -179.5(3) . . . . ?
F3A C24A C25A F4A 0.5(5) . . . . ?
F3A C24A C25A C20A -178.9(3) . . . . ?
F3A C24A C23A C22A 179.8(3) . . . . ?
F7 C36 C35 C34 177.4(3) . . . . ?
F10A C28A C29A C30A 179.0(3) . . . . ?
N1A C17A C16A N4A 0.4(5) . . . . ?
N1A C17A C16A C15A 171.4(4) . . . . ?
N1A C17A C18A C19A 0.3(4) . . . . ?
N1A C1A C19A C18A 1.2(4) . . . . ?
N1A C1A C2A C3A -6.5(5) . . . . ?
N1A C1A C2A C20A 173.1(3) . . . . ?
N3A C11A C12A C13A -0.1(6) . . . . ?
N3A C11A C12A C26A -174.7(3) . . . . ?
N3A C11A C10A C9A 0.2(4) . . . . ?
N3A C8A C9A C10A -1.4(4) . . . . ?
N3 C11 C12 C26 -177.0(3) . . . . ?
N3 C11 C12 C13 1.3(6) . . . . ?
N3 C11 C10 C9 -0.3(4) . . . . ?
N3 C8 C9 C10 0.1(4) . . . . ?
N4 C16 C17 N1 -0.6(5) . . . . ?
N4 C16 C17 C18 -169.8(4) . . . . ?
N4 C16 C15 C14 1.2(4) . . . . ?
N4 C13 C14 C15 -0.9(4) . . . . ?
N2A C3A C2A C1A -1.2(6) . . . . ?
N2A C3A C2A C20A 179.2(3) . . . . ?
N2 C3 C2 C20 174.7(3) . . . . ?
N2 C3 C2 C1 -1.1(6) . . . . ?
N2 C3 C4 C5 0.4(4) . . . . ?
N2 C6 C5 C4 1.9(4) . . . . ?
N1 C1 C2 C3 -1.8(6) . . . . ?
N1 C1 C2 C20 -177.8(3) . . . . ?
N1 C1 C19 C18 2.5(4) . . . . ?
N1 C17 C18 C19 -2.2(4) . . . . ?
N4A C13A C12A C26A 177.0(3) . . . . ?
N4A C13A C12A C11A 2.3(5) . . . . ?
N4A C13A C14A C15A -2.3(4) . . . . ?
N4A C16A C15A C14A 2.1(4) . . . . ?
C3 N2 C6 C7 174.7(3) . . . . ?
C3 N2 C6 C5 -1.6(4) . . . . ?
C21A C20A C2A C3A -68.5(5) . . . . ?
C21A C20A C2A C1A 111.9(4) . . . . ?
C21A C22A C23A C24A 0.3(6) . . . . ?
C13A N4A C16A C17A 170.2(3) . . . . ?
C13A N4A C16A C15A -3.6(4) . . . . ?
C31A C26A C12A C13A 68.8(5) . . . . ?
C31A C26A C12A C11A -116.2(4) . . . . ?
C31A C30A C29A C28A -0.8(6) . . . . ?
C32 C7 C6 N2 171.3(3) . . . . ?
C32 C7 C6 C5 -13.1(5) . . . . ?
C32 C7 C8 N3 -174.2(3) . . . . ?
C32 C7 C8 C9 5.1(5) . . . . ?
C32 C33 C34 F6 179.2(3) . . . . ?
C32 C33 C34 C35 0.2(6) . . . . ?
C32 C37 C36 F7 -178.4(3) . . . . ?
C32 C37 C36 C35 1.3(6) . . . . ?
C36A C37A C32A C33A 0.5(5) . . . . ?
C36A C37A C32A C7A -179.6(3) . . . . ?
C37A C36A C35A C34A -0.7(6) . . . . ?
C37A C32A C33A F5A -179.8(3) . . . . ?
C37A C32A C33A C34A -0.9(5) . . . . ?
C37A C32A C7A C8A 67.2(4) . . . . ?
C37A C32A C7A C6A -111.8(4) . . . . ?
C4A C5A C6A N2A -0.3(4) . . . . ?
C4A C5A C6A C7A 179.5(3) . . . . ?
C4A C3A C2A C1A 178.3(3) . . . . ?
C4A C3A C2A C20A -1.3(6) . . . . ?
C27A C26A C12A C13A -106.8(4) . . . . ?
C27A C26A C12A C11A 68.1(5) . . . . ?
C27A C28A C29A C30A -0.5(6) . . . . ?
C7 C32 C33 F5 -1.3(5) . . . . ?
C7 C32 C33 C34 179.8(3) . . . . ?
C7 C32 C37 F8 -0.1(5) . . . . ?
C7 C32 C37 C36 179.6(3) . . . . ?
C7 C6 C5 C4 -174.3(4) . . . . ?
C7 C8 C9 C10 -179.2(3) . . . . ?
C26A C31A C30A F11A -177.5(3) . . . . ?
C26A C31A C30A C29A 1.1(6) . . . . ?
C26A C27A C28A F10A -177.9(3) . . . . ?
C26A C27A C28A C29A 1.6(6) . . . . ?
C33 C32 C7 C6 105.2(4) . . . . ?
C33 C32 C7 C8 -76.9(5) . . . . ?
C33 C32 C37 F8 -179.2(3) . . . . ?
C33 C32 C37 C36 0.5(6) . . . . ?
C33 C34 C35 C36 1.6(6) . . . . ?
C6 N2 C3 C2 -179.4(3) . . . . ?
C6 N2 C3 C4 0.8(4) . . . . ?
C6 C7 C8 N3 3.4(6) . . . . ?
C6 C7 C8 C9 -177.3(4) . . . . ?
C6 C5 C4 C3 -1.4(4) . . . . ?
C24A C25A C20A C21A -1.9(5) . . . . ?
C24A C25A C20A C2A 171.8(3) . . . . ?
C11 N3 C8 C7 179.1(3) . . . . ?
C11 N3 C8 C9 -0.3(4) . . . . ?
C11 C12 C13 N4 6.9(6) . . . . ?
C11 C12 C13 C14 -169.4(4) . . . . ?
C23 C24 C25 F4 179.9(3) . . . . ?
C23 C24 C25 C20 0.2(6) . . . . ?
C8 N3 C11 C12 -177.9(3) . . . . ?
C8 N3 C11 C10 0.3(4) . . . . ?
C8 C7 C6 N2 -6.4(6) . . . . ?
C8 C7 C6 C5 169.3(4) . . . . ?
C8 C9 C10 C11 0.1(4) . . . . ?
C32A C7A C8A N3A -173.6(3) . . . . ?
C32A C7A C8A C9A 10.3(5) . . . . ?
C32A C7A C6A N2A 177.0(3) . . . . ?
C32A C7A C6A C5A -2.8(5) . . . . ?
C5A C4A C3A N2A 0.7(4) . . . . ?
C5A C4A C3A C2A -178.9(3) . . . . ?
C17A N1A C1A C19A -1.0(4) . . . . ?
C17A N1A C1A C2A 175.4(3) . . . . ?
C17A C16A C15A C14A -169.2(4) . . . . ?
C17A C18A C19A C1A -0.9(4) . . . . ?
C30A C31A C26A C27A 0.0(5) . . . . ?
C30A C31A C26A C12A -175.9(3) . . . . ?
C16A N4A C13A C12A -171.0(3) . . . . ?
C16A N4A C13A C14A 3.7(4) . . . . ?
C16A C17A C18A C19A 172.1(5) . . . . ?
C16A C15A C14A C13A 0.1(4) . . . . ?
C28A C27A C26A C31A -1.3(5) . . . . ?
C28A C27A C26A C12A 174.6(3) . . . . ?
C27 C26 C12 C11 59.5(5) . . . . ?
C27 C26 C12 C13 -119.0(4) . . . . ?
C27 C26 C31 F12 -176.5(3) . . . . ?
C27 C26 C31 C30 1.8(5) . . . . ?
C37 C32 C7 C6 -73.8(4) . . . . ?
C37 C32 C7 C8 104.1(4) . . . . ?
C37 C32 C33 F5 177.8(3) . . . . ?
C37 C32 C33 C34 -1.2(5) . . . . ?
C37 C36 C35 C34 -2.3(6) . . . . ?
C3A N2A C6A C5A 0.8(4) . . . . ?
C3A N2A C6A C7A -179.1(3) . . . . ?
C3A C4A C5A C6A -0.2(4) . . . . ?
C20 C21 C22 F2 178.9(3) . . . . ?
C20 C21 C22 C23 -0.2(6) . . . . ?
C25A C24A C23A C22A 0.1(6) . . . . ?
C25A C20A C2A C3A 118.3(4) . . . . ?
C25A C20A C2A C1A -61.4(5) . . . . ?
C33A C34A C35A C36A 0.2(5) . . . . ?
C33A C32A C7A C8A -112.9(4) . . . . ?
C33A C32A C7A C6A 68.1(5) . . . . ?
C28 C29 C30 F11 178.5(3) . . . . ?
C28 C29 C30 C31 -0.2(6) . . . . ?
C28 C27 C26 C12 174.1(3) . . . . ?
C28 C27 C26 C31 -2.6(5) . . . . ?
C35A C34A C33A F5A 179.4(3) . . . . ?
C35A C34A C33A C32A 0.6(6) . . . . ?
C35A C36A C37A F8A 178.6(3) . . . . ?
C35A C36A C37A C32A 0.3(6) . . . . ?
C26 C27 C28 F10 -177.7(3) . . . . ?
C26 C27 C28 C29 2.2(6) . . . . ?
C26 C12 C13 N4 -174.7(3) . . . . ?
C26 C12 C13 C14 9.0(6) . . . . ?
C26 C31 C30 F11 -179.1(3) . . . . ?
C26 C31 C30 C29 -0.4(6) . . . . ?
C16 N4 C13 C12 -175.4(3) . . . . ?
C16 N4 C13 C14 1.7(4) . . . . ?
C16 C17 C18 C19 167.4(5) . . . . ?
C18A C17A C16A N4A -171.2(4) . . . . ?
C18A C17A C16A C15A -0.2(9) . . . . ?
C1A N1A C17A C16A -173.8(3) . . . . ?
C1A N1A C17A C18A 0.5(4) . . . . ?
C21 C20 C2 C3 -67.3(5) . . . . ?
C21 C20 C2 C1 108.8(4) . . . . ?
C21 C20 C25 F4 -179.9(3) . . . . ?
C21 C20 C25 C24 -0.2(6) . . . . ?
C1 N1 C17 C16 -168.7(3) . . . . ?
C1 N1 C17 C18 3.9(4) . . . . ?
C1 C19 C18 C17 -0.2(4) . . . . ?
C11A N3A C8A C7A -175.2(3) . . . . ?
C11A N3A C8A C9A 1.6(4) . . . . ?
C11A C10A C9A C8A 0.7(4) . . . . ?
C12 C11 C10 C9 177.9(4) . . . . ?
C12 C26 C31 F12 6.7(5) . . . . ?
C12 C26 C31 C30 -175.0(3) . . . . ?
C12 C13 C14 C15 175.7(4) . . . . ?
C13 N4 C16 C17 172.1(3) . . . . ?
C13 N4 C16 C15 -1.9(4) . . . . ?
C13 C14 C15 C16 -0.2(4) . . . . ?
C2 C3 C4 C5 -179.4(4) . . . . ?
C2 C20 C21 F1 3.9(5) . . . . ?
C2 C20 C21 C22 -174.5(3) . . . . ?
C2 C20 C25 F4 -5.2(6) . . . . ?
C2 C20 C25 C24 174.5(3) . . . . ?
C2 C1 C19 C18 -171.8(4) . . . . ?
C7A C32A C33A F5A 0.3(5) . . . . ?
C7A C32A C33A C34A 179.1(3) . . . . ?
C7A C8A C9A C10A 175.2(3) . . . . ?
C12A C13A C14A C15A 171.5(4) . . . . ?
C12A C11A C10A C9A -180.0(3) . . . . ?
C20A C21A C22A F2A 177.7(3) . . . . ?
C20A C21A C22A C23A -1.6(6) . . . . ?
C22 C23 C24 F3 179.6(3) . . . . ?
C22 C23 C24 C25 -0.1(6) . . . . ?
C31 C26 C12 C11 -124.0(4) . . . . ?
C31 C26 C12 C13 57.5(5) . . . . ?
C17 N1 C1 C2 171.2(3) . . . . ?
C17 N1 C1 C19 -3.9(4) . . . . ?
C17 C16 C15 C14 -170.3(5) . . . . ?
C22A C21A C20A C25A 2.4(5) . . . . ?
C22A C21A C20A C2A -171.1(3) . . . . ?
C23A C24A C25A F4A -179.8(3) . . . . ?
C23A C24A C25A C20A 0.7(6) . . . . ?
C24 C23 C22 F2 -179.0(3) . . . . ?
C24 C23 C22 C21 0.1(6) . . . . ?
C8A N3A C11A C12A 179.1(3) . . . . ?
C8A N3A C11A C10A -1.1(4) . . . . ?
C8A C7A C6A N2A -1.8(6) . . . . ?
C8A C7A C6A C5A 178.3(3) . . . . ?
C19 C1 C2 C3 171.9(4) . . . . ?
C19 C1 C2 C20 -4.0(6) . . . . ?
C19A C1A C2A C3A 168.9(4) . . . . ?
C19A C1A C2A C20A -11.5(6) . . . . ?
C10A C11A C12A C13A -179.9(3) . . . . ?
C10A C11A C12A C26A 5.6(5) . . . . ?
C6A N2A C3A C4A -0.9(4) . . . . ?
C6A N2A C3A C2A 178.7(3) . . . . ?
C6A C7A C8A N3A 5.3(6) . . . . ?
C6A C7A C8A C9A -170.9(3) . . . . ?
C2A C1A C19A C18A -174.7(4) . . . . ?
C10 C11 C12 C26 5.1(6) . . . . ?
C10 C11 C12 C13 -176.6(4) . . . . ?
C4 C3 C2 C20 -5.5(6) . . . . ?
C4 C3 C2 C1 178.7(4) . . . . ?
C30 C29 C28 F10 179.1(3) . . . . ?
C30 C29 C28 C27 -0.7(6) . . . . ?
C25 C20 C21 F1 178.6(3) . . . . ?
C25 C20 C21 C22 0.2(6) . . . . ?
C25 C20 C2 C3 118.3(4) . . . . ?
C25 C20 C2 C1 -65.6(5) . . . . ?
C14A C13A C12A C26A 3.8(6) . . . . ?
C14A C13A C12A C11A -170.9(4) . . . . ?
C15 C16 C17 N1 170.7(4) . . . . ?
C15 C16 C17 C18 1.4(9) . . . . ?

loop_
_twin_individual_id
_twin_individual_mass_fraction_refined
1 0.7122(6)
2 0.2878(6)
